data_2311973
loop_
_publ_author_name
'Su\'arez, Sebasti\'an'
'Manzano, Veronica E.'
'Fantoni, Adolfo C.'
'Halac, Emilia'
'Baggio, Ricardo'
'Cukiernik, Fabio D.'

_publ_section_title
;
 A combined crystallographic, thermal, Raman and computational study on
 polymorphism and phase transition in
 1-(4-hexyloxy-3-hydroxyphenyl)ethanone.
;
_journal_coeditor_code FN3250
_journal_issue 'Pt 12'
_journal_name_full 'Acta crystallographica. Section C, Structural chemistry'
_journal_page_first 1137
_journal_page_last 1143
_journal_paper_doi 10.1107/S2053229617016795
_journal_volume 73
_journal_year 2017
_chemical_formula_iupac 'C14 H20 O3'
_chemical_formula_moiety 'C14 H20 O3'
_chemical_formula_sum 'C14 H20 O3'
_chemical_formula_weight 236.30
_chemical_name_systematic
;
1-(4-Hexyloxy-3-hydroxyphenyl)ethanone
;
_space_group_crystal_system triclinic
_space_group_IT_number 2
_space_group_name_Hall '-P 1'
_space_group_name_H-M_alt 'P -1'
_atom_sites_solution_hydrogens mixed
_audit_creation_method SHELXL-2014/6
_cell_angle_alpha 77.857(3)
_cell_angle_beta 76.632(3)
_cell_angle_gamma 62.158(4)
_cell_formula_units_Z 2
_cell_length_a 7.9565(3)
_cell_length_b 8.5027(3)
_cell_length_c 11.0842(3)
_cell_measurement_reflns_used 1556
_cell_measurement_temperature 100(2)
_cell_measurement_theta_max 27.2000
_cell_measurement_theta_min 3.6270
_cell_volume 640.51(4)
_computing_cell_refinement
;
CrysAlis PRO (Oxford Diffraction, 2009)
;
_computing_data_collection
;
CrysAlis PRO (Oxford Diffraction, 2009)
;
_computing_data_reduction
;
CrysAlis PRO (Oxford Diffraction, 2009)
;
_computing_molecular_graphics
;
SHELXTL (Sheldrick, 2008)
;
_computing_publication_material
;
SHELXL97 (Sheldrick, 2008) and PLATON (Spek, 2009)
;
_computing_structure_refinement
;
SHELXL2014 (Sheldrick, 2015)
;
_computing_structure_solution
;
SHELXS97 (Sheldrick, 2008)
;
_diffrn_ambient_temperature 100(2)
_diffrn_measured_fraction_theta_full 0.997
_diffrn_measured_fraction_theta_max 0.929
_diffrn_measurement_device 'four-circle diffractometer'
_diffrn_measurement_device_type 'Oxford Diffraction Xcalibur Eos CCD Gemini'
_diffrn_measurement_method 'thick slices'
_diffrn_radiation_type MoK\a
_diffrn_radiation_wavelength 0.71073
_diffrn_reflns_av_R_equivalents 0.0457
_diffrn_reflns_limit_h_max 10
_diffrn_reflns_limit_h_min -10
_diffrn_reflns_limit_k_max 11
_diffrn_reflns_limit_k_min -11
_diffrn_reflns_limit_l_max 15
_diffrn_reflns_limit_l_min -14
_diffrn_reflns_number 28336
_diffrn_reflns_theta_full 25.250
_diffrn_reflns_theta_max 29.201
_diffrn_reflns_theta_min 3.239
_exptl_absorpt_coefficient_mu 0.085
_exptl_absorpt_correction_type multi-scan
_exptl_absorpt_process_details
;
CrysAlisPro (Oxford Diffraction, 2009)
;
_exptl_crystal_colour colourless
_exptl_crystal_density_diffrn 1.225
_exptl_crystal_description block
_exptl_crystal_F_000 256
_exptl_crystal_size_max 0.25
_exptl_crystal_size_mid 0.18
_exptl_crystal_size_min 0.12
_refine_diff_density_max 0.323
_refine_diff_density_min -0.230
_refine_ls_extinction_method none
_refine_ls_goodness_of_fit_ref 1.019
_refine_ls_hydrogen_treatment mixed
_refine_ls_matrix_type full
_refine_ls_number_parameters 160
_refine_ls_number_reflns 3221
_refine_ls_number_restraints 1
_refine_ls_restrained_S_all 1.019
_refine_ls_R_factor_all 0.0518
_refine_ls_R_factor_gt 0.0400
_refine_ls_shift/su_max 0.001
_refine_ls_shift/su_mean 0.000
_refine_ls_structure_factor_coef Fsqd
_refine_ls_weighting_details 'w=1/[\s^2^(Fo^2^)+(0.0631P)^2^+0.1165P] where P=(Fo^2^+2Fc^2^)/3'
_refine_ls_weighting_scheme calc
_refine_ls_wR_factor_gt 0.1023
_refine_ls_wR_factor_ref 0.1108
_reflns_number_gt 2612
_reflns_number_total 3221
_reflns_threshold_expression 'I > 2\s(I)'
_cod_data_source_file fn3250sup1.cif
_cod_data_source_block I
_cod_database_code 2311973
_shelx_space_group_comment
;
The symmetry employed for this shelxl refinement is uniquely defined
by the following loop, which should always be used as a source of
symmetry information in preference to the above space-group names.
They are only intended as comments.
;
_shelxl_version_number 2014/6

loop_
_space_group_symop_operation_xyz
'x, y, z'
'-x, -y, -z'

loop_
_atom_site_type_symbol
_atom_site_label
_atom_site_fract_x
_atom_site_fract_y
_atom_site_fract_z
_atom_site_U_iso_or_equiv
_atom_site_adp_type
_atom_site_calc_flag
_atom_site_occupancy
O O1 0.69662(12) -0.45366(10) 1.22449(7) 0.0278(2) Uani d 1
O O2 0.71022(11) 0.21100(10) 1.30669(7) 0.02086(18) Uani d 1
H H2' 0.711(2) 0.3047(16) 1.2645(14) 0.049(5) Uiso d 1
O O3 0.74126(11) 0.28644(9) 1.05800(6) 0.02038(18) Uani d 1
C C1 0.71464(14) -0.18616(13) 1.22687(9) 0.0173(2) Uani d 1
C C2 0.72667(15) -0.14790(13) 1.09743(9) 0.0193(2) Uani d 1
H H2 0.7276 -0.2279 1.0513 0.023 Uiso calc 1
C C3 0.73724(15) 0.00817(13) 1.03673(9) 0.0192(2) Uani d 1
H H3 0.7469 0.0317 0.9502 0.023 Uiso calc 1
C C4 0.73342(14) 0.12918(13) 1.10527(9) 0.0167(2) Uani d 1
C C5 0.71911(14) 0.09337(13) 1.23648(9) 0.0163(2) Uani d 1
C C6 0.71257(14) -0.06435(13) 1.29536(9) 0.0172(2) Uani d 1
H H6 0.7067 -0.0899 1.3816 0.021 Uiso calc 1
C C7 0.70277(14) -0.35488(13) 1.28766(9) 0.0193(2) Uani d 1
C C8 0.69610(16) -0.40170(14) 1.42693(10) 0.0236(2) Uani d 1
H H8A 0.7007 -0.5188 1.4506 0.035 Uiso calc 1
H H8B 0.5791 -0.3154 1.4683 0.035 Uiso calc 1
H H8C 0.8043 -0.4008 1.4507 0.035 Uiso calc 1
C C9 0.75757(15) 0.33686(13) 0.92465(9) 0.0187(2) Uani d 1
H H9A 0.6451 0.3531 0.8940 0.022 Uiso calc 1
H H9B 0.8711 0.2462 0.8818 0.022 Uiso calc 1
C C10 0.77289(15) 0.51108(13) 0.90520(9) 0.0186(2) Uani d 1
H H10A 0.8869 0.4897 0.9364 0.022 Uiso calc 1
H H10B 0.6624 0.5952 0.9548 0.022 Uiso calc 1
C C11 0.78321(15) 0.59723(13) 0.77035(9) 0.0184(2) Uani d 1
H H11A 0.6697 0.6202 0.7378 0.022 Uiso calc 1
H H11B 0.8951 0.5160 0.7198 0.022 Uiso calc 1
C C12 0.79613(15) 0.77313(13) 0.76227(9) 0.0192(2) Uani d 1
H H12A 0.6864 0.8505 0.8163 0.023 Uiso calc 1
H H12B 0.9111 0.7476 0.7942 0.023 Uiso calc 1
C C13 0.80149(15) 0.87433(14) 0.63198(9) 0.0215(2) Uani d 1
H H13A 0.6882 0.8985 0.5986 0.026 Uiso calc 1
H H13B 0.9136 0.7996 0.5780 0.026 Uiso calc 1
C C14 0.80867(16) 1.05053(14) 0.63071(10) 0.0246(2) Uani d 1
H H14A 0.7011 1.1229 0.6868 0.037 Uiso calc 1
H H14B 0.8033 1.1130 0.5477 0.037 Uiso calc 1
H H14C 0.9261 1.0267 0.6568 0.037 Uiso calc 1

loop_
_atom_site_aniso_label
_atom_site_aniso_U_11
_atom_site_aniso_U_22
_atom_site_aniso_U_33
_atom_site_aniso_U_12
_atom_site_aniso_U_13
_atom_site_aniso_U_23
O1 0.0445(5) 0.0198(4) 0.0255(4) -0.0195(4) -0.0064(3) -0.0014(3)
O2 0.0347(4) 0.0162(4) 0.0167(4) -0.0148(3) -0.0064(3) -0.0004(3)
O3 0.0338(4) 0.0167(4) 0.0149(3) -0.0157(3) -0.0039(3) 0.0010(3)
C1 0.0183(5) 0.0147(5) 0.0194(5) -0.0081(4) -0.0029(4) -0.0012(4)
C2 0.0248(5) 0.0166(5) 0.0197(5) -0.0108(4) -0.0038(4) -0.0039(4)
C3 0.0260(5) 0.0185(5) 0.0148(4) -0.0112(4) -0.0038(4) -0.0010(4)
C4 0.0201(5) 0.0138(5) 0.0173(5) -0.0092(4) -0.0030(4) 0.0007(4)
C5 0.0181(5) 0.0150(5) 0.0174(5) -0.0078(4) -0.0034(4) -0.0034(4)
C6 0.0205(5) 0.0163(5) 0.0149(4) -0.0085(4) -0.0038(4) -0.0003(4)
C7 0.0213(5) 0.0154(5) 0.0216(5) -0.0088(4) -0.0032(4) -0.0013(4)
C8 0.0316(6) 0.0189(5) 0.0214(5) -0.0139(4) -0.0036(4) 0.0014(4)
C9 0.0252(5) 0.0190(5) 0.0136(5) -0.0122(4) -0.0024(4) 0.0003(4)
C10 0.0239(5) 0.0175(5) 0.0166(5) -0.0116(4) -0.0033(4) 0.0001(4)
C11 0.0219(5) 0.0178(5) 0.0160(5) -0.0101(4) -0.0021(4) -0.0007(4)
C12 0.0230(5) 0.0188(5) 0.0172(5) -0.0115(4) -0.0032(4) 0.0008(4)
C13 0.0252(5) 0.0223(5) 0.0162(5) -0.0119(4) -0.0014(4) 0.0011(4)
C14 0.0253(5) 0.0210(5) 0.0254(5) -0.0114(4) -0.0034(4) 0.0041(4)

loop_
_atom_type_symbol
_atom_type_description
_atom_type_scat_dispersion_real
_atom_type_scat_dispersion_imag
_atom_type_scat_source
C C 0.0033 0.0016 'International Tables Vol C Tables 4.2.6.8 and 6.1.1.4'
H H 0.0000 0.0000 'International Tables Vol C Tables 4.2.6.8 and 6.1.1.4'
O O 0.0106 0.0060 'International Tables Vol C Tables 4.2.6.8 and 6.1.1.4'

loop_
_geom_angle_atom_site_label_1
_geom_angle_atom_site_label_2
_geom_angle_atom_site_label_3
_geom_angle
C5 O2 H2' 113.3(12)
C4 O3 C9 119.06(8)
C2 C1 C6 119.09(9)
C2 C1 C7 118.71(9)
C6 C1 C7 122.20(9)
C3 C2 C1 120.73(9)
C3 C2 H2 119.6
C1 C2 H2 119.6
C2 C3 C4 119.90(9)
C2 C3 H3 120.0
C4 C3 H3 120.0
O3 C4 C3 125.89(9)
O3 C4 C5 114.05(8)
C3 C4 C5 120.05(9)
O2 C5 C6 119.07(9)
O2 C5 C4 121.58(9)
C6 C5 C4 119.35(9)
C5 C6 C1 120.85(9)
C5 C6 H6 119.6
C1 C6 H6 119.6
O1 C7 C1 119.89(9)
O1 C7 C8 120.53(9)
C1 C7 C8 119.57(9)
C7 C8 H8A 109.5
C7 C8 H8B 109.5
H8A C8 H8B 109.5
C7 C8 H8C 109.5
H8A C8 H8C 109.5
H8B C8 H8C 109.5
O3 C9 C10 104.79(8)
O3 C9 H9A 110.8
C10 C9 H9A 110.8
O3 C9 H9B 110.8
C10 C9 H9B 110.8
H9A C9 H9B 108.9
C9 C10 C11 115.00(8)
C9 C10 H10A 108.5
C11 C10 H10A 108.5
C9 C10 H10B 108.5
C11 C10 H10B 108.5
H10A C10 H10B 107.5
C10 C11 C12 110.35(8)
C10 C11 H11A 109.6
C12 C11 H11A 109.6
C10 C11 H11B 109.6
C12 C11 H11B 109.6
H11A C11 H11B 108.1
C13 C12 C11 115.10(9)
C13 C12 H12A 108.5
C11 C12 H12A 108.5
C13 C12 H12B 108.5
C11 C12 H12B 108.5
H12A C12 H12B 107.5
C12 C13 C14 112.55(9)
C12 C13 H13A 109.1
C14 C13 H13A 109.1
C12 C13 H13B 109.1
C14 C13 H13B 109.1
H13A C13 H13B 107.8
C13 C14 H14A 109.5
C13 C14 H14B 109.5
H14A C14 H14B 109.5
C13 C14 H14C 109.5
H14A C14 H14C 109.5
H14B C14 H14C 109.5

loop_
_geom_bond_atom_site_label_1
_geom_bond_atom_site_label_2
_geom_bond_distance
O1 C7 1.2247(13)
O2 C5 1.3589(12)
O2 H2' 0.836(9)
O3 C4 1.3543(12)
O3 C9 1.4429(11)
C1 C2 1.3939(14)
C1 C6 1.3994(14)
C1 C7 1.4871(13)
C2 C3 1.3868(14)
C2 H2 0.9300
C3 C4 1.3877(14)
C3 H3 0.9300
C4 C5 1.4109(14)
C5 C6 1.3814(13)
C6 H6 0.9300
C7 C8 1.5058(14)
C8 H8A 0.9600
C8 H8B 0.9600
C8 H8C 0.9600
C9 C10 1.5092(14)
C9 H9A 0.9700
C9 H9B 0.9700
C10 C11 1.5219(13)
C10 H10A 0.9700
C10 H10B 0.9700
C11 C12 1.5292(14)
C11 H11A 0.9700
C11 H11B 0.9700
C12 C13 1.5202(13)
C12 H12A 0.9700
C12 H12B 0.9700
C13 C14 1.5227(15)
C13 H13A 0.9700
C13 H13B 0.9700
C14 H14A 0.9600
C14 H14B 0.9600
C14 H14C 0.9600

loop_
_geom_hbond_atom_site_label_D
_geom_hbond_atom_site_label_H
_geom_hbond_atom_site_label_A
_geom_hbond_site_symmetry_A
_geom_hbond_distance_DH
_geom_hbond_distance_HA
_geom_hbond_distance_DA
_geom_hbond_angle_DHA
_geom_hbond_publ_flag
O2 H2' O3 . 0.836(9) 2.276(16) 2.6758(10) 109.6(14) n
O2 H2' O1 1_565 0.836(9) 1.963(11) 2.7634(10) 160.0(17) n

loop_
_geom_torsion_atom_site_label_1
_geom_torsion_atom_site_label_2
_geom_torsion_atom_site_label_3
_geom_torsion_atom_site_label_4
_geom_torsion
C6 C1 C2 C3 0.25(15)
C7 C1 C2 C3 179.74(9)
C1 C2 C3 C4 -0.82(16)
C9 O3 C4 C3 -0.85(15)
C9 O3 C4 C5 179.52(8)
C2 C3 C4 O3 -179.50(9)
C2 C3 C4 C5 0.10(16)
O3 C4 C5 O2 1.30(14)
C3 C4 C5 O2 -178.35(9)
O3 C4 C5 C6 -179.17(8)
C3 C4 C5 C6 1.19(15)
O2 C5 C6 C1 177.78(9)
C4 C5 C6 C1 -1.77(15)
C2 C1 C6 C5 1.06(15)
C7 C1 C6 C5 -178.42(9)
C2 C1 C7 O1 -2.66(15)
C6 C1 C7 O1 176.81(10)
C2 C1 C7 C8 178.05(9)
C6 C1 C7 C8 -2.48(15)
C4 O3 C9 C10 -177.13(8)
O3 C9 C10 C11 -177.50(8)
C9 C10 C11 C12 179.39(8)
C10 C11 C12 C13 -178.34(8)
C11 C12 C13 C14 178.39(9)
